data_2220389
loop_
_publ_author_name
'Qin, Jian-Hua'
'Hao, Er-Jun'
'Wang, Jian-Ge'

_publ_section_title
;
 1,3-Di-4-pyridylpropane--2-hydroxybenzene-1,4-dicarboxylic acid (1/2)
;
_journal_coeditor_code WW2129
_journal_issue 12
_journal_name_full 'Acta Crystallographica Section E'
_journal_page_first o2398
_journal_paper_doi 10.1107/S1600536808037835
_journal_volume 64
_journal_year 2008
_chemical_formula_iupac 'C13 H14 N2, 2C8 H6 O5'
_chemical_formula_moiety 'C13 H14 N2, 2(C8 H6 O5)'
_chemical_formula_sum 'C29 H26 N2 O10'
_chemical_formula_weight 562.52
_chemical_name_systematic
;
1,3-Di-4-pyridylpropane--2-hydroxybenzene-1,4-dicarboxylic acid (1/2)
;
_space_group_IT_number 15
_symmetry_cell_setting monoclinic
_symmetry_space_group_name_Hall '-C 2yc'
_symmetry_space_group_name_H-M 'C 1 2/c 1'
_atom_sites_solution_hydrogens geom
_atom_sites_solution_primary direct
_atom_sites_solution_secondary difmap
_audit_creation_method SHELXL-97
_cell_angle_alpha 90.00
_cell_angle_beta 96.542(6)
_cell_angle_gamma 90.00
_cell_formula_units_Z 4
_cell_length_a 22.939(11)
_cell_length_b 4.781(2)
_cell_length_c 24.163(11)
_cell_measurement_reflns_used 1102
_cell_measurement_temperature 291(2)
_cell_measurement_theta_max 23.27
_cell_measurement_theta_min 3.39
_cell_volume 2633(2)
_computing_cell_refinement 'SAINT (Bruker, 1997)'
_computing_data_collection 'SMART (Bruker, 1997)'
_computing_data_reduction 'SAINT (Bruker, 1997)'
_computing_molecular_graphics 'SHELXTL (Sheldrick, 2008)'
_computing_publication_material 'SHELXTL (Sheldrick, 2008)'
_computing_structure_refinement 'SHELXL97 (Sheldrick, 2008)'
_computing_structure_solution 'SHELXS97 (Sheldrick, 2008)'
_diffrn_ambient_temperature 291(2)
_diffrn_measured_fraction_theta_full 0.998
_diffrn_measured_fraction_theta_max 0.998
_diffrn_measurement_device_type 'Bruker SMART CCD area-detector'
_diffrn_measurement_method '\w & \f scans'
_diffrn_radiation_monochromator graphite
_diffrn_radiation_source 'fine-focus sealed tube'
_diffrn_radiation_type MoK\a
_diffrn_radiation_wavelength 0.71073
_diffrn_reflns_av_R_equivalents 0.0488
_diffrn_reflns_av_sigmaI/netI 0.0471
_diffrn_reflns_limit_h_max 27
_diffrn_reflns_limit_h_min -27
_diffrn_reflns_limit_k_max 5
_diffrn_reflns_limit_k_min -5
_diffrn_reflns_limit_l_max 28
_diffrn_reflns_limit_l_min -29
_diffrn_reflns_number 9178
_diffrn_reflns_theta_full 25.50
_diffrn_reflns_theta_max 25.50
_diffrn_reflns_theta_min 2.60
_diffrn_standards_number 0
_exptl_absorpt_coefficient_mu 0.108
_exptl_absorpt_correction_T_max 0.9944
_exptl_absorpt_correction_T_min 0.9631
_exptl_absorpt_correction_type multi-scan
_exptl_absorpt_process_details '(SADABS; Bruker, 1997)'
_exptl_crystal_colour colorless
_exptl_crystal_density_diffrn 1.419
_exptl_crystal_density_method 'not measured'
_exptl_crystal_description block
_exptl_crystal_F_000 1176
_exptl_crystal_size_max 0.35
_exptl_crystal_size_mid 0.19
_exptl_crystal_size_min 0.05
_refine_diff_density_max 0.393
_refine_diff_density_min -0.178
_refine_ls_extinction_method none
_refine_ls_goodness_of_fit_ref 1.034
_refine_ls_hydrogen_treatment constr
_refine_ls_matrix_type full
_refine_ls_number_parameters 187
_refine_ls_number_reflns 2444
_refine_ls_number_restraints 0
_refine_ls_restrained_S_all 1.034
_refine_ls_R_factor_all 0.1124
_refine_ls_R_factor_gt 0.0564
_refine_ls_shift/su_max 0.000
_refine_ls_shift/su_mean 0.000
_refine_ls_structure_factor_coef Fsqd
_refine_ls_weighting_details 'calc w=1/[\s^2^(Fo^2^)+(0.0772P)^2^+1.3530P] where P=(Fo^2^+2Fc^2^)/3'
_refine_ls_weighting_scheme calc
_refine_ls_wR_factor_gt 0.1433
_refine_ls_wR_factor_ref 0.1728
_reflns_number_gt 1335
_reflns_number_total 2444
_reflns_threshold_expression I>2\s(I)
_cod_data_source_file ww2129.cif
_cod_data_source_block I
_cod_depositor_comments
;
The following automatic conversions were performed:
'_symmetry_cell_setting' value 'Monoclinic' changed to 'monoclinic'
according to '/home/saulius/struct/CIF-dictionaries/cif_core.dic'
dictionary named 'cif_core.dic' version 2.4.1 from 2010-06-29.

Automatic conversion script
Id: cif_fix_enum 1527 2010-12-29 10:47:43Z saulius 

The following automatic conversions were performed:

'_symmetry_cell_setting' value 'Monoclinic' changed to 'monoclinic'
according to /home/saulius/struct/CIF-dictionaries/cif_core.dic
dictionary named 'cif_core.dic' version 2.4.1 from 2010-06-29.

Automatic conversion script
Id: cif_fix_values 1715 2011-07-08 13:25:40Z adriana 
;
_cod_original_sg_symbol_H-M 'C 2/c'
_cod_database_code 2220389
_cod_database_fobs_code 2220389

loop_
_symmetry_equiv_pos_as_xyz
'x, y, z'
'-x, y, -z+1/2'
'x+1/2, y+1/2, z'
'-x+1/2, y+1/2, -z+1/2'
'-x, -y, -z'
'x, -y, z-1/2'
'-x+1/2, -y+1/2, -z'
'x+1/2, -y+1/2, z-1/2'

loop_
_atom_site_type_symbol
_atom_site_label
_atom_site_fract_x
_atom_site_fract_y
_atom_site_fract_z
_atom_site_U_iso_or_equiv
_atom_site_adp_type
_atom_site_calc_flag
_atom_site_refinement_flags
_atom_site_occupancy
O O1 0.38415(11) 1.0471(6) 0.32590(9) 0.0857(9) Uani d . 1
H H1 0.3557 0.9516 0.3141 0.129 Uiso calc R 1
O O2 0.24082(9) 0.8169(5) 0.40221(9) 0.0642(7) Uani d . 1
H H2 0.2203 0.6976 0.3852 0.096 Uiso calc R 1
O O3 0.29118(9) 0.7716(5) 0.32941(9) 0.0695(7) Uani d . 1
O O4 0.43663(9) 1.8252(5) 0.51792(9) 0.0666(7) Uani d . 1
H H4 0.4624 1.9400 0.5274 0.100 Uiso calc R 1
O O5 0.48854(9) 1.7794(5) 0.44642(10) 0.0679(7) Uani d . 1
N N1 0.17662(11) 0.4242(5) 0.35544(11) 0.0516(7) Uani d . 1
C C1 0.32537(12) 1.0947(6) 0.40090(12) 0.0467(7) Uani d . 1
C C2 0.37382(13) 1.1721(6) 0.37430(13) 0.0539(8) Uani d . 1
C C3 0.41262(13) 1.3722(6) 0.39812(13) 0.0568(8) Uani d . 1
H H3 0.4451 1.4215 0.3805 0.068 Uiso calc R 1
C C4 0.40338(12) 1.4989(6) 0.44770(12) 0.0470(7) Uani d . 1
C C5 0.35515(13) 1.4263(6) 0.47459(13) 0.0535(8) Uani d . 1
H H5 0.3486 1.5125 0.5078 0.064 Uiso calc R 1
C C6 0.31687(13) 1.2222(6) 0.45088(13) 0.0551(8) Uani d . 1
H H6 0.2849 1.1702 0.4690 0.066 Uiso calc R 1
C C7 0.28337(13) 0.8782(6) 0.37506(14) 0.0527(8) Uani d . 1
C C8 0.44604(13) 1.7142(6) 0.47143(13) 0.0493(8) Uani d . 1
C C9 0.18299(12) 0.3070(7) 0.30666(13) 0.0534(8) Uani d . 1
H H9 0.2147 0.3584 0.2881 0.064 Uiso calc R 1
C C10 0.14366(12) 0.1103(6) 0.28276(12) 0.0516(8) Uani d . 1
H H10 0.1493 0.0298 0.2488 0.062 Uiso calc R 1
C C11 0.09577(12) 0.0334(6) 0.30954(12) 0.0449(7) Uani d . 1
C C12 0.09152(13) 0.1551(7) 0.36110(13) 0.0570(8) Uani d . 1
H H12 0.0609 0.1056 0.3813 0.068 Uiso calc R 1
C C13 0.13223(14) 0.3479(7) 0.38230(13) 0.0575(8) Uani d . 1
H H13 0.1285 0.4277 0.4168 0.069 Uiso calc R 1
C C14 0.04828(11) -0.1557(6) 0.28235(12) 0.0499(8) Uani d . 1
H H14A 0.0318 -0.2651 0.3106 0.060 Uiso calc R 1
H H14B 0.0648 -0.2837 0.2572 0.060 Uiso calc R 1
C C15 0.0000 0.0194(8) 0.2500 0.0498(11) Uani d S 1
H H15A 0.0176 0.1391 0.2241 0.060 Uiso calc PR 0.50
H H15B -0.0176 0.1391 0.2759 0.060 Uiso calc PR 0.50

loop_
_atom_site_aniso_label
_atom_site_aniso_U_11
_atom_site_aniso_U_22
_atom_site_aniso_U_33
_atom_site_aniso_U_12
_atom_site_aniso_U_13
_atom_site_aniso_U_23
O1 0.109(2) 0.092(2) 0.0608(15) -0.0379(16) 0.0301(15) -0.0327(13)
O2 0.0605(14) 0.0580(14) 0.0726(15) -0.0154(11) 0.0015(12) -0.0059(12)
O3 0.0756(15) 0.0679(16) 0.0653(15) -0.0160(12) 0.0091(12) -0.0159(12)
O4 0.0658(14) 0.0597(14) 0.0748(16) -0.0169(12) 0.0102(12) -0.0179(13)
O5 0.0593(14) 0.0617(15) 0.0858(16) -0.0161(12) 0.0222(12) -0.0191(12)
N1 0.0513(15) 0.0481(15) 0.0543(16) -0.0003(12) 0.0012(13) 0.0053(13)
C1 0.0496(18) 0.0359(16) 0.0527(18) -0.0006(13) -0.0027(14) -0.0012(14)
C2 0.0597(19) 0.0483(18) 0.0543(19) -0.0076(16) 0.0086(15) -0.0058(16)
C3 0.059(2) 0.0497(19) 0.063(2) -0.0116(16) 0.0148(16) -0.0048(16)
C4 0.0456(17) 0.0362(17) 0.0578(19) 0.0010(13) -0.0004(15) 0.0018(15)
C5 0.0593(19) 0.0459(18) 0.0552(19) -0.0024(16) 0.0061(15) -0.0058(15)
C6 0.0499(18) 0.0527(19) 0.063(2) -0.0059(16) 0.0087(15) 0.0009(17)
C7 0.0475(18) 0.0449(18) 0.065(2) -0.0004(14) 0.0028(16) 0.0041(17)
C8 0.0513(18) 0.0350(16) 0.061(2) 0.0017(14) 0.0033(16) -0.0043(15)
C9 0.0450(17) 0.055(2) 0.061(2) -0.0051(15) 0.0094(15) 0.0089(17)
C10 0.0518(18) 0.0529(19) 0.0509(18) 0.0026(15) 0.0093(15) 0.0022(15)
C11 0.0465(17) 0.0364(16) 0.0508(17) 0.0044(13) 0.0008(14) 0.0045(14)
C12 0.0504(18) 0.064(2) 0.059(2) -0.0045(16) 0.0137(15) -0.0006(17)
C13 0.062(2) 0.058(2) 0.0532(19) -0.0054(17) 0.0070(16) -0.0081(16)
C14 0.0467(17) 0.0411(17) 0.0607(19) -0.0015(14) 0.0010(14) 0.0004(15)
C15 0.049(2) 0.038(2) 0.061(3) 0.000 0.002(2) 0.000

loop_
_atom_type_symbol
_atom_type_description
_atom_type_scat_dispersion_real
_atom_type_scat_dispersion_imag
_atom_type_scat_source
C C 0.0033 0.0016 'International Tables Vol C Tables 4.2.6.8 and 6.1.1.4'
H H 0.0000 0.0000 'International Tables Vol C Tables 4.2.6.8 and 6.1.1.4'
N N 0.0061 0.0033 'International Tables Vol C Tables 4.2.6.8 and 6.1.1.4'
O O 0.0106 0.0060 'International Tables Vol C Tables 4.2.6.8 and 6.1.1.4'

loop_
_geom_angle_atom_site_label_1
_geom_angle_atom_site_label_2
_geom_angle_atom_site_label_3
_geom_angle_site_symmetry_1
_geom_angle_site_symmetry_3
_geom_angle
C2 O1 H1 . . 109.5
C7 O2 H2 . . 109.5
C8 O4 H4 . . 109.5
C13 N1 C9 . . 119.3(3)
C6 C1 C2 . . 118.9(3)
C6 C1 C7 . . 121.2(3)
C2 C1 C7 . . 119.9(3)
O1 C2 C3 . . 119.6(3)
O1 C2 C1 . . 120.4(3)
C3 C2 C1 . . 119.9(3)
C4 C3 C2 . . 120.6(3)
C4 C3 H3 . . 119.7
C2 C3 H3 . . 119.7
C3 C4 C5 . . 120.4(3)
C3 C4 C8 . . 118.6(3)
C5 C4 C8 . . 121.0(3)
C4 C5 C6 . . 118.8(3)
C4 C5 H5 . . 120.6
C6 C5 H5 . . 120.6
C1 C6 C5 . . 121.5(3)
C1 C6 H6 . . 119.3
C5 C6 H6 . . 119.3
O3 C7 O2 . . 124.0(3)
O3 C7 C1 . . 120.0(3)
O2 C7 C1 . . 116.0(3)
O5 C8 O4 . . 122.8(3)
O5 C8 C4 . . 120.2(3)
O4 C8 C4 . . 117.0(3)
N1 C9 C10 . . 121.7(3)
N1 C9 H9 . . 119.2
C10 C9 H9 . . 119.2
C9 C10 C11 . . 120.0(3)
C9 C10 H10 . . 120.0
C11 C10 H10 . . 120.0
C10 C11 C12 . . 116.6(3)
C10 C11 C14 . . 121.8(3)
C12 C11 C14 . . 121.4(3)
C13 C12 C11 . . 120.2(3)
C13 C12 H12 . . 119.9
C11 C12 H12 . . 119.9
N1 C13 C12 . . 122.3(3)
N1 C13 H13 . . 118.9
C12 C13 H13 . . 118.9
C11 C14 C15 . . 109.9(2)
C11 C14 H14A . . 109.7
C15 C14 H14A . . 109.7
C11 C14 H14B . . 109.7
C15 C14 H14B . . 109.7
H14A C14 H14B . . 108.2
C14 C15 C14 . 2 113.7(3)
C14 C15 H15A . . 108.8
C14 C15 H15A 2 . 108.8
C14 C15 H15B . . 108.8
C14 C15 H15B 2 . 108.8
H15A C15 H15B . . 107.7

loop_
_geom_bond_atom_site_label_1
_geom_bond_atom_site_label_2
_geom_bond_site_symmetry_2
_geom_bond_distance
O1 C2 . 1.358(3)
O1 H1 . 0.8200
O2 C7 . 1.271(3)
O2 H2 . 0.8200
O3 C7 . 1.246(4)
O4 C8 . 1.283(3)
O4 H4 . 0.8200
O5 C8 . 1.244(3)
N1 C13 . 1.320(4)
N1 C9 . 1.328(4)
C1 C6 . 1.386(4)
C1 C2 . 1.396(4)
C1 C7 . 1.501(4)
C2 C3 . 1.386(4)
C3 C4 . 1.380(4)
C3 H3 . 0.9300
C4 C5 . 1.389(4)
C4 C8 . 1.489(4)
C5 C6 . 1.391(4)
C5 H5 . 0.9300
C6 H6 . 0.9300
C9 C10 . 1.383(4)
C9 H9 . 0.9300
C10 C11 . 1.387(4)
C10 H10 . 0.9300
C11 C12 . 1.389(4)
C11 C14 . 1.507(4)
C12 C13 . 1.369(4)
C12 H12 . 0.9300
C13 H13 . 0.9300
C14 C15 . 1.530(3)
C14 H14A . 0.9700
C14 H14B . 0.9700
C15 C14 2 1.530(3)
C15 H15A . 0.9700
C15 H15B . 0.9700

loop_
_geom_hbond_atom_site_label_D
_geom_hbond_atom_site_label_H
_geom_hbond_atom_site_label_A
_geom_hbond_site_symmetry_A
_geom_hbond_distance_DH
_geom_hbond_distance_HA
_geom_hbond_distance_DA
_geom_hbond_angle_DHA
O4 H4 O5 5_696 0.82 1.82 2.631(3) 171.6
O2 H2 N1 . 0.82 1.75 2.568(3) 174.1
O1 H1 O3 . 0.82 1.79 2.516(3) 147.3

loop_
_geom_torsion_atom_site_label_1
_geom_torsion_atom_site_label_2
_geom_torsion_atom_site_label_3
_geom_torsion_atom_site_label_4
_geom_torsion_site_symmetry_4
_geom_torsion
C6 C1 C2 O1 . 178.6(3)
C7 C1 C2 O1 . -1.8(4)
C6 C1 C2 C3 . 0.4(4)
C7 C1 C2 C3 . 180.0(3)
O1 C2 C3 C4 . -179.1(3)
C1 C2 C3 C4 . -0.8(5)
C2 C3 C4 C5 . 0.3(5)
C2 C3 C4 C8 . -179.5(3)
C3 C4 C5 C6 . 0.6(4)
C8 C4 C5 C6 . -179.5(3)
C2 C1 C6 C5 . 0.6(5)
C7 C1 C6 C5 . -179.0(3)
C4 C5 C6 C1 . -1.1(4)
C6 C1 C7 O3 . 178.2(3)
C2 C1 C7 O3 . -1.4(4)
C6 C1 C7 O2 . -1.3(4)
C2 C1 C7 O2 . 179.2(3)
C3 C4 C8 O5 . 0.9(4)
C5 C4 C8 O5 . -179.0(3)
C3 C4 C8 O4 . -179.1(3)
C5 C4 C8 O4 . 1.0(4)
C13 N1 C9 C10 . 1.2(4)
N1 C9 C10 C11 . 0.7(4)
C9 C10 C11 C12 . -2.3(4)
C9 C10 C11 C14 . 173.2(3)
C10 C11 C12 C13 . 2.2(4)
C14 C11 C12 C13 . -173.4(3)
C9 N1 C13 C12 . -1.4(5)
C11 C12 C13 N1 . -0.3(5)
C10 C11 C14 C15 . -90.2(3)
C12 C11 C14 C15 . 85.1(3)
C11 C14 C15 C14 2 176.1(3)
